data_8106086
loop_
_publ_author_name
'Li, Dongjiao'
'Zhao, Zhiyuan'
'Yao, Xiuxiu'
'Chen, Zhen'
'Wu, Xiaoqiang'
'Zheng, Xiuwen'

_publ_section_title
;
 Crystal structure and optical properties of diaqua-tris(nitrato-\k2
 O,O&#x2032;)-bis(4,4,5,5-tetramethyl-2-(p-pyridyl)imidazoline-1-oxyl
 3-oxide-\kN)praseodymium(III), C24H36N9O15Pr
;
_journal_issue 2
_journal_name_full 'Zeitschrift f\"ur Kristallographie - New Crystal Structures'
_journal_page_first 163
_journal_page_last 164
_journal_paper_doi 10.1515/ncrs-2016-0395
_journal_volume 233
_journal_year 2018
_chemical_formula_sum 'C24 H36 N9 O15 Pr'
_chemical_formula_weight 831.53
_space_group_IT_number 15
_space_group_name_Hall '-C 2yc'
_space_group_name_H-M_alt 'C 1 2/c 1'
_symmetry_cell_setting monoclinic
_symmetry_space_group_name_H-M 'C 1 2/c 1'
_atom_sites_solution_hydrogens geom
_atom_sites_solution_primary direct
_atom_sites_solution_secondary difmap
_cell_angle_alpha 90.00
_cell_angle_beta 94.852(4)
_cell_angle_gamma 90.00
_cell_formula_units_Z 4
_cell_length_a 23.686(9)
_cell_length_b 11.727(5)
_cell_length_c 12.001(5)
_cell_measurement_reflns_used 5785
_cell_measurement_temperature 293(2)
_cell_measurement_theta_max 28.12
_cell_measurement_theta_min 2.53
_cell_volume 3322(2)
_computing_cell_refinement 'Bruker SMART APEX II'
_computing_data_collection 'Bruker SMART APEX II'
_computing_data_reduction 'Bruker SAINT'
_computing_molecular_graphics 'Bruker SHELXTL'
_computing_publication_material 'Bruker SHELXTL'
_computing_structure_refinement 'SHELXL-97 (Sheldrick, 1997)'
_computing_structure_solution 'SHELXS-97 (Sheldrick, 1990)'
_diffrn_ambient_temperature 293(2)
_diffrn_measured_fraction_theta_full 0.996
_diffrn_measured_fraction_theta_max 0.996
_diffrn_measurement_device_type 'APEX II CCD area detector'
_diffrn_measurement_method 'phi and omega scans'
_diffrn_radiation_monochromator graphite
_diffrn_radiation_source 'fine-focus sealed tube'
_diffrn_radiation_type MoK\a
_diffrn_radiation_wavelength 0.71073
_diffrn_reflns_av_R_equivalents 0.0351
_diffrn_reflns_av_sigmaI/netI 0.0386
_diffrn_reflns_limit_h_max 28
_diffrn_reflns_limit_h_min -27
_diffrn_reflns_limit_k_max 13
_diffrn_reflns_limit_k_min -12
_diffrn_reflns_limit_l_max 12
_diffrn_reflns_limit_l_min -14
_diffrn_reflns_number 8654
_diffrn_reflns_theta_full 25.03
_diffrn_reflns_theta_max 25.03
_diffrn_reflns_theta_min 1.94
_exptl_absorpt_coefficient_mu 1.549
_exptl_absorpt_correction_T_max 1.000000
_exptl_absorpt_correction_T_min 0.489442
_exptl_absorpt_correction_type multi-scan
_exptl_absorpt_process_details SADABS
_exptl_crystal_colour darkbrown
_exptl_crystal_density_diffrn 1.663
_exptl_crystal_density_method 'not measured'
_exptl_crystal_description LAMBLLER
_exptl_crystal_F_000 1688
_exptl_crystal_size_max 0.48
_exptl_crystal_size_mid 0.32
_exptl_crystal_size_min 0.10
_refine_diff_density_max 1.006
_refine_diff_density_min -1.406
_refine_diff_density_rms 0.091
_refine_ls_extinction_method none
_refine_ls_goodness_of_fit_ref 1.071
_refine_ls_hydrogen_treatment constr
_refine_ls_matrix_type full
_refine_ls_number_parameters 227
_refine_ls_number_reflns 2929
_refine_ls_number_restraints 3
_refine_ls_restrained_S_all 1.070
_refine_ls_R_factor_all 0.0298
_refine_ls_R_factor_gt 0.0282
_refine_ls_shift/su_max 0.000
_refine_ls_shift/su_mean 0.000
_refine_ls_structure_factor_coef Fsqd
_refine_ls_weighting_details 'calc w=1/[\s^2^(Fo^2^)+(0.0500P)^2^+1.4932P] where P=(Fo^2^+2Fc^2^)/3'
_refine_ls_weighting_scheme calc
_refine_ls_wR_factor_gt 0.0760
_refine_ls_wR_factor_ref 0.0769
_reflns_number_gt 2752
_reflns_number_total 2929
_reflns_threshold_expression >2sigma(I)
_cod_data_source_file suppl_ncrs-2016-0395_suppl.cif
_cod_data_source_block 50326b
_cod_depositor_comments
;
The following automatic conversions were performed:

data item '_exptl_absorpt_correction_type' value 'MULTI-SCAN' was
changed to 'multi-scan' in accordance with the built-in table derived
from the CIF Core dictionary named 'cif_core.dic' version 2.4.5 last
updated on 2014-11-21.

data item '_symmetry_cell_setting' value 'Monoclinic' was changed to
'monoclinic' in accordance with the built-in table derived from the
CIF Core dictionary named 'cif_core.dic' version 2.4.5 last updated
on 2014-11-21.

data item '_exptl_crystal_density_meas' value 'NONE' was changed to
'?' -- the value is perceived as not measured.

Automatic conversion script
Id: cif_fix_values 8738 2021-04-28 16:35:53Z antanas 
;
_cod_original_sg_symbol_H-M C2/c
_cod_database_code 8106086

loop_
_symmetry_equiv_pos_as_xyz
'x, y, z'
'-x, y, -z+1/2'
'x+1/2, y+1/2, z'
'-x+1/2, y+1/2, -z+1/2'
'-x, -y, -z'
'x, -y, z-1/2'
'-x+1/2, -y+1/2, -z'
'x+1/2, -y+1/2, z-1/2'

loop_
_atom_site_label
_atom_site_type_symbol
_atom_site_fract_x
_atom_site_fract_y
_atom_site_fract_z
_atom_site_U_iso_or_equiv
_atom_site_adp_type
_atom_site_occupancy
_atom_site_symmetry_multiplicity
_atom_site_calc_flag
_atom_site_refinement_flags
_atom_site_disorder_assembly
_atom_site_disorder_group
Pr1 Pr 0.0000 0.387988(16) 0.7500 0.02234(10) Uani 1 2 d S . .
O1 O 0.22952(11) 0.1234(2) 0.4062(2) 0.0520(7) Uani 1 1 d . . .
O2 O 0.07327(8) 0.2079(2) 0.16470(16) 0.0380(5) Uani 1 1 d . . .
O3 O 0.03829(10) 0.1914(2) 0.80485(19) 0.0448(5) Uani 1 1 d . . .
O4 O 0.0000 0.0306(3) 0.7500 0.0844(15) Uani 1 2 d S . .
O5 O -0.05333(9) 0.4309(2) 0.55991(17) 0.0379(5) Uani 1 1 d . . .
O6 O -0.14382(10) 0.4189(2) 0.5145(2) 0.0485(6) Uani 1 1 d . . .
O7 O -0.10924(11) 0.3896(2) 0.6848(2) 0.0539(8) Uani 1 1 d . . .
O8 O 0.04304(10) 0.5590(2) 0.66919(17) 0.0451(6) Uani 1 1 d D . .
H8A' H 0.0479 0.5523 0.6001 0.068 Uiso 1 1 d RD . .
H8B' H 0.0504 0.6242 0.6976 0.068 Uiso 1 1 d RD . .
N1 N 0.05945(9) 0.3125(2) 0.57979(18) 0.0269(5) Uani 1 1 d . . .
N2 N 0.19659(10) 0.1329(2) 0.3172(2) 0.0298(5) Uani 1 1 d . . .
N3 N 0.12093(9) 0.1671(2) 0.20370(18) 0.0262(5) Uani 1 1 d . . .
N4 N 0.0000 0.1343(4) 0.7500 0.0466(11) Uani 1 2 d S . .
N5 N -0.10418(11) 0.4130(2) 0.5847(2) 0.0316(5) Uani 1 1 d . . .
C1 C 0.05844(12) 0.2057(3) 0.4093(2) 0.0299(6) Uani 1 1 d . . .
H1 H 0.0379 0.1622 0.3551 0.036 Uiso 1 1 calc R . .
C2 C 0.03274(11) 0.2490(3) 0.4992(2) 0.0293(6) Uani 1 1 d . . .
H2 H -0.0054 0.2330 0.5041 0.035 Uiso 1 1 calc R . .
C3 C 0.11454(12) 0.3346(3) 0.5701(2) 0.0287(6) Uani 1 1 d . . .
H3 H 0.1338 0.3798 0.6245 0.034 Uiso 1 1 calc R . .
C4 C 0.14410(12) 0.2942(3) 0.4844(2) 0.0285(6) Uani 1 1 d . . .
H4 H 0.1824 0.3106 0.4821 0.034 Uiso 1 1 calc R . .
C5 C 0.11562(11) 0.2283(2) 0.4013(2) 0.0250(6) Uani 1 1 d . . .
C6 C 0.14423(11) 0.1788(2) 0.3095(2) 0.0252(6) Uani 1 1 d . . .
C7 C 0.21400(13) 0.0995(2) 0.2032(3) 0.0302(7) Uani 1 1 d . . .
C8 C 0.24811(15) 0.1993(3) 0.1633(3) 0.0476(8) Uani 1 1 d . . .
H8A H 0.2242 0.2653 0.1542 0.071 Uiso 1 1 calc R . .
H8B H 0.2623 0.1803 0.0931 0.071 Uiso 1 1 calc R . .
H8C H 0.2793 0.2150 0.2176 0.071 Uiso 1 1 calc R . .
C9 C 0.24970(15) -0.0079(3) 0.2126(3) 0.0484(9) Uani 1 1 d . . .
H9A H 0.2855 0.0086 0.2529 0.073 Uiso 1 1 calc R . .
H9B H 0.2559 -0.0350 0.1391 0.073 Uiso 1 1 calc R . .
H9C H 0.2303 -0.0654 0.2517 0.073 Uiso 1 1 calc R . .
C10 C 0.15491(13) 0.0863(3) 0.1380(2) 0.0304(6) Uani 1 1 d . . .
C11 C 0.15190(19) 0.1214(3) 0.0162(3) 0.0507(10) Uani 1 1 d . . .
H11A H 0.1141 0.1101 -0.0173 0.076 Uiso 1 1 calc R . .
H11B H 0.1778 0.0758 -0.0222 0.076 Uiso 1 1 calc R . .
H11C H 0.1620 0.2004 0.0110 0.076 Uiso 1 1 calc R . .
C12 C 0.12868(14) -0.0311(3) 0.1515(3) 0.0487(8) Uani 1 1 d . . .
H12A H 0.1309 -0.0510 0.2294 0.073 Uiso 1 1 calc R . .
H12B H 0.1489 -0.0866 0.1116 0.073 Uiso 1 1 calc R . .
H12C H 0.0897 -0.0298 0.1221 0.073 Uiso 1 1 calc R . .

loop_
_atom_site_aniso_label
_atom_site_aniso_U_11
_atom_site_aniso_U_22
_atom_site_aniso_U_33
_atom_site_aniso_U_23
_atom_site_aniso_U_13
_atom_site_aniso_U_12
Pr1 0.02432(15) 0.02652(15) 0.01686(14) 0.000 0.00582(9) 0.000
O1 0.0356(13) 0.080(2) 0.0382(14) -0.0098(11) -0.0091(11) 0.0136(11)
O2 0.0327(11) 0.0508(14) 0.0295(11) -0.0023(9) -0.0033(8) 0.0151(9)
O3 0.0488(13) 0.0459(14) 0.0405(12) 0.0038(10) 0.0090(10) 0.0130(11)
O4 0.092(3) 0.032(2) 0.137(4) 0.000 0.051(3) 0.000
O5 0.0299(11) 0.0558(14) 0.0287(11) 0.0092(10) 0.0059(9) -0.0025(10)
O6 0.0386(13) 0.0636(16) 0.0408(13) 0.0141(12) -0.0110(10) -0.0060(12)
O7 0.0359(14) 0.099(2) 0.0280(13) 0.0163(11) 0.0089(11) 0.0000(11)
O8 0.0683(15) 0.0379(13) 0.0317(11) -0.0033(10) 0.0200(10) -0.0179(11)
N1 0.0292(12) 0.0311(13) 0.0208(11) -0.0018(9) 0.0053(9) 0.0006(9)
N2 0.0271(13) 0.0368(13) 0.0251(13) -0.0033(10) 0.0008(10) 0.0054(10)
N3 0.0265(11) 0.0300(13) 0.0223(11) -0.0030(10) 0.0036(9) 0.0035(10)
N4 0.061(3) 0.032(2) 0.052(3) 0.000 0.034(2) 0.000
N5 0.0328(14) 0.0355(13) 0.0268(13) 0.0036(11) 0.0040(11) 0.0003(11)
C1 0.0265(14) 0.0380(17) 0.0250(14) -0.0076(12) 0.0010(11) -0.0006(12)
C2 0.0229(13) 0.0391(17) 0.0266(14) -0.0037(12) 0.0062(11) -0.0004(11)
C3 0.0323(14) 0.0334(16) 0.0205(13) -0.0045(12) 0.0029(10) -0.0026(12)
C4 0.0255(13) 0.0342(16) 0.0263(14) -0.0023(12) 0.0050(11) -0.0028(11)
C5 0.0283(13) 0.0267(14) 0.0199(13) -0.0002(11) 0.0026(10) 0.0035(11)
C6 0.0237(13) 0.0286(15) 0.0236(13) -0.0019(11) 0.0035(10) 0.0001(11)
C7 0.0306(16) 0.0304(16) 0.0311(16) -0.0034(11) 0.0113(13) 0.0051(11)
C8 0.0422(18) 0.044(2) 0.060(2) -0.0043(16) 0.0209(16) -0.0078(15)
C9 0.0444(18) 0.040(2) 0.061(2) -0.0036(16) 0.0094(17) 0.0148(15)
C10 0.0344(16) 0.0325(15) 0.0254(15) -0.0083(12) 0.0079(12) 0.0040(12)
C11 0.059(2) 0.069(3) 0.0254(18) -0.0031(15) 0.0102(16) 0.0134(17)
C12 0.0466(19) 0.039(2) 0.061(2) -0.0170(17) 0.0110(16) -0.0078(15)

loop_
_atom_type_symbol
_atom_type_description
_atom_type_scat_dispersion_real
_atom_type_scat_dispersion_imag
_atom_type_scat_source
C C 0.0033 0.0016 'International Tables Vol C Tables 4.2.6.8 and 6.1.1.4'
H H 0.0000 0.0000 'International Tables Vol C Tables 4.2.6.8 and 6.1.1.4'
N N 0.0061 0.0033 'International Tables Vol C Tables 4.2.6.8 and 6.1.1.4'
O O 0.0106 0.0060 'International Tables Vol C Tables 4.2.6.8 and 6.1.1.4'
Pr Pr -0.2180 2.8214 'International Tables Vol C Tables 4.2.6.8 and 6.1.1.4'

loop_
_geom_angle_atom_site_label_1
_geom_angle_atom_site_label_2
_geom_angle_atom_site_label_3
_geom_angle
_geom_angle_site_symmetry_1
_geom_angle_site_symmetry_3
O8 Pr1 O8 72.32(11) 2_556 .
O8 Pr1 O3 133.13(8) 2_556 2_556
O8 Pr1 O3 141.25(7) . 2_556
O8 Pr1 O3 141.25(7) 2_556 .
O8 Pr1 O3 133.13(8) . .
O3 Pr1 O3 49.98(11) 2_556 .
O8 Pr1 O5 71.43(8) 2_556 2_556
O8 Pr1 O5 90.08(8) . 2_556
O3 Pr1 O5 123.13(8) 2_556 2_556
O3 Pr1 O5 79.02(8) . 2_556
O8 Pr1 O5 90.08(8) 2_556 .
O8 Pr1 O5 71.43(8) . .
O3 Pr1 O5 79.02(8) 2_556 .
O3 Pr1 O5 123.13(8) . .
O5 Pr1 O5 157.35(12) 2_556 .
O8 Pr1 O7 107.64(8) 2_556 2_556
O8 Pr1 O7 71.68(9) . 2_556
O3 Pr1 O7 113.72(8) 2_556 2_556
O3 Pr1 O7 67.08(8) . 2_556
O5 Pr1 O7 48.50(7) 2_556 2_556
O5 Pr1 O7 131.28(7) . 2_556
O8 Pr1 O7 71.68(9) 2_556 .
O8 Pr1 O7 107.64(8) . .
O3 Pr1 O7 67.08(8) 2_556 .
O3 Pr1 O7 113.72(8) . .
O5 Pr1 O7 131.28(7) 2_556 .
O5 Pr1 O7 48.50(7) . .
O7 Pr1 O7 179.19(12) 2_556 .
O8 Pr1 N1 73.40(7) 2_556 2_556
O8 Pr1 N1 144.11(7) . 2_556
O3 Pr1 N1 72.79(7) 2_556 2_556
O3 Pr1 N1 72.97(7) . 2_556
O5 Pr1 N1 69.11(7) 2_556 2_556
O5 Pr1 N1 118.96(7) . 2_556
O7 Pr1 N1 109.62(8) 2_556 2_556
O7 Pr1 N1 70.66(7) . 2_556
O8 Pr1 N1 144.11(7) 2_556 .
O8 Pr1 N1 73.40(7) . .
O3 Pr1 N1 72.97(7) 2_556 .
O3 Pr1 N1 72.79(7) . .
O5 Pr1 N1 118.96(7) 2_556 .
O5 Pr1 N1 69.11(7) . .
O7 Pr1 N1 70.66(7) 2_556 .
O7 Pr1 N1 109.62(8) . .
N1 Pr1 N1 142.10(10) 2_556 .
O8 Pr1 N4 143.84(6) 2_556 .
O8 Pr1 N4 143.84(6) . .
O3 Pr1 N4 24.99(6) 2_556 .
O3 Pr1 N4 24.99(6) . .
O5 Pr1 N4 101.33(6) 2_556 .
O5 Pr1 N4 101.33(6) . .
O7 Pr1 N4 90.41(6) 2_556 .
O7 Pr1 N4 90.41(6) . .
N1 Pr1 N4 71.05(5) 2_556 .
N1 Pr1 N4 71.05(5) . .
N4 O3 Pr1 97.0(2) . .
N5 O5 Pr1 99.41(16) . .
N5 O7 Pr1 96.64(18) . .
Pr1 O8 H8A' 113.6 . .
Pr1 O8 H8B' 130.4 . .
H8A' O8 H8B' 115.6 . .
C2 N1 C3 116.6(2) . .
C2 N1 Pr1 118.71(17) . .
C3 N1 Pr1 124.66(17) . .
O1 N2 C6 126.0(3) . .
O1 N2 C7 122.8(2) . .
C6 N2 C7 111.1(2) . .
O2 N3 C6 125.8(2) . .
O2 N3 C10 122.5(2) . .
C6 N3 C10 111.2(2) . .
O4 N4 O3 121.95(19) . .
O4 N4 O3 121.95(19) . 2_556
O3 N4 O3 116.1(4) . 2_556
O4 N4 Pr1 180.000(1) . .
O3 N4 Pr1 58.05(19) . .
O3 N4 Pr1 58.05(19) 2_556 .
O6 N5 O7 123.4(3) . .
O6 N5 O5 121.2(3) . .
O7 N5 O5 115.3(2) . .
C2 C1 C5 118.7(3) . .
C2 C1 H1 120.7 . .
C5 C1 H1 120.7 . .
N1 C2 C1 123.9(2) . .
N1 C2 H2 118.0 . .
C1 C2 H2 118.0 . .
N1 C3 C4 123.8(2) . .
N1 C3 H3 118.1 . .
C4 C3 H3 118.1 . .
C3 C4 C5 118.7(3) . .
C3 C4 H4 120.6 . .
C5 C4 H4 120.6 . .
C4 C5 C1 118.2(2) . .
C4 C5 C6 122.3(2) . .
C1 C5 C6 119.5(2) . .
N2 C6 N3 109.0(2) . .
N2 C6 C5 126.1(2) . .
N3 C6 C5 124.8(2) . .
N2 C7 C9 109.9(3) . .
N2 C7 C8 106.1(2) . .
C9 C7 C8 110.8(3) . .
N2 C7 C10 100.3(2) . .
C9 C7 C10 115.4(3) . .
C8 C7 C10 113.4(3) . .
C7 C8 H8A 109.5 . .
C7 C8 H8B 109.5 . .
H8A C8 H8B 109.5 . .
C7 C8 H8C 109.5 . .
H8A C8 H8C 109.5 . .
H8B C8 H8C 109.5 . .
C7 C9 H9A 109.5 . .
C7 C9 H9B 109.5 . .
H9A C9 H9B 109.5 . .
C7 C9 H9C 109.5 . .
H9A C9 H9C 109.5 . .
H9B C9 H9C 109.5 . .
N3 C10 C11 110.5(3) . .
N3 C10 C12 105.7(2) . .
C11 C10 C12 111.2(3) . .
N3 C10 C7 99.9(2) . .
C11 C10 C7 115.3(3) . .
C12 C10 C7 113.2(3) . .
C10 C11 H11A 109.5 . .
C10 C11 H11B 109.5 . .
H11A C11 H11B 109.5 . .
C10 C11 H11C 109.5 . .
H11A C11 H11C 109.5 . .
H11B C11 H11C 109.5 . .
C10 C12 H12A 109.5 . .
C10 C12 H12B 109.5 . .
H12A C12 H12B 109.5 . .
C10 C12 H12C 109.5 . .
H12A C12 H12C 109.5 . .
H12B C12 H12C 109.5 . .

loop_
_geom_bond_atom_site_label_1
_geom_bond_atom_site_label_2
_geom_bond_distance
_geom_bond_site_symmetry_2
Pr1 O8 2.483(2) 2_556
Pr1 O8 2.483(2) .
Pr1 O3 2.543(2) 2_556
Pr1 O3 2.543(2) .
Pr1 O5 2.562(2) 2_556
Pr1 O5 2.562(2) .
Pr1 O7 2.639(3) 2_556
Pr1 O7 2.639(3) .
Pr1 N1 2.725(2) 2_556
Pr1 N1 2.725(2) .
Pr1 N4 2.975(4) .
O1 N2 1.272(3) .
O2 N3 1.278(3) .
O3 N4 1.266(3) .
O4 N4 1.216(5) .
O5 N5 1.282(3) .
O6 N5 1.209(3) .
O7 N5 1.248(4) .
O8 H8A' 0.8500 .
O8 H8B' 0.8501 .
N1 C2 1.336(4) .
N1 C3 1.345(3) .
N2 C6 1.348(4) .
N2 C7 1.514(4) .
N3 C6 1.348(3) .
N3 C10 1.508(3) .
N4 O3 1.266(3) 2_556
C1 C2 1.381(4) .
C1 C5 1.391(4) .
C1 H1 0.9300 .
C2 H2 0.9300 .
C3 C4 1.377(4) .
C3 H3 0.9300 .
C4 C5 1.390(4) .
C4 H4 0.9300 .
C5 C6 1.461(4) .
C7 C9 1.516(4) .
C7 C8 1.522(4) .
C7 C10 1.553(4) .
C8 H8A 0.9600 .
C8 H8B 0.9600 .
C8 H8C 0.9600 .
C9 H9A 0.9600 .
C9 H9B 0.9600 .
C9 H9C 0.9600 .
C10 C11 1.514(5) .
C10 C12 1.526(5) .
C11 H11A 0.9600 .
C11 H11B 0.9600 .
C11 H11C 0.9600 .
C12 H12A 0.9600 .
C12 H12B 0.9600 .
C12 H12C 0.9600 .

loop_
_geom_torsion_atom_site_label_1
_geom_torsion_atom_site_label_2
_geom_torsion_atom_site_label_3
_geom_torsion_atom_site_label_4
_geom_torsion
_geom_torsion_site_symmetry_1
_geom_torsion_site_symmetry_2
_geom_torsion_site_symmetry_3
_geom_torsion_site_symmetry_4
O8 Pr1 O3 N4 112.34(14) 2_556 . . .
O8 Pr1 O3 N4 -127.50(11) . . . .
O3 Pr1 O3 N4 0.0 2_556 . . .
O5 Pr1 O3 N4 152.86(13) 2_556 . . .
O5 Pr1 O3 N4 -32.33(15) . . . .
O7 Pr1 O3 N4 -157.74(14) 2_556 . . .
O7 Pr1 O3 N4 22.40(14) . . . .
N1 Pr1 O3 N4 81.55(12) 2_556 . . .
N1 Pr1 O3 N4 -81.94(12) . . . .
O8 Pr1 O5 N5 -67.15(19) 2_556 . . .
O8 Pr1 O5 N5 -138.4(2) . . . .
O3 Pr1 O5 N5 66.97(18) 2_556 . . .
O3 Pr1 O5 N5 91.63(19) . . . .
O5 Pr1 O5 N5 -101.70(18) 2_556 . . .
O7 Pr1 O5 N5 178.99(16) 2_556 . . .
O7 Pr1 O5 N5 -2.05(16) . . . .
N1 Pr1 O5 N5 3.8(2) 2_556 . . .
N1 Pr1 O5 N5 142.8(2) . . . .
N4 Pr1 O5 N5 78.30(18) . . . .
O8 Pr1 O7 N5 109.2(2) 2_556 . . .
O8 Pr1 O7 N5 45.4(2) . . . .
O3 Pr1 O7 N5 -93.53(19) 2_556 . . .
O3 Pr1 O7 N5 -112.00(18) . . . .
O5 Pr1 O7 N5 151.74(17) 2_556 . . .
O5 Pr1 O7 N5 2.09(17) . . . .
O7 Pr1 O7 N5 77.26(19) 2_556 . . .
N1 Pr1 O7 N5 -172.5(2) 2_556 . . .
N1 Pr1 O7 N5 -32.8(2) . . . .
N4 Pr1 O7 N5 -102.74(18) . . . .
O8 Pr1 N1 C2 -108.0(2) 2_556 . . .
O8 Pr1 N1 C2 -125.6(2) . . . .
O3 Pr1 N1 C2 34.8(2) 2_556 . . .
O3 Pr1 N1 C2 87.3(2) . . . .
O5 Pr1 N1 C2 153.8(2) 2_556 . . .
O5 Pr1 N1 C2 -49.6(2) . . . .
O7 Pr1 N1 C2 158.4(2) 2_556 . . .
O7 Pr1 N1 C2 -22.4(2) . . . .
N1 Pr1 N1 C2 61.1(2) 2_556 . . .
N4 Pr1 N1 C2 61.1(2) . . . .
O8 Pr1 N1 C3 72.0(3) 2_556 . . .
O8 Pr1 N1 C3 54.3(2) . . . .
O3 Pr1 N1 C3 -145.2(2) 2_556 . . .
O3 Pr1 N1 C3 -92.8(2) . . . .
O5 Pr1 N1 C3 -26.3(2) 2_556 . . .
O5 Pr1 N1 C3 130.3(2) . . . .
O7 Pr1 N1 C3 -21.6(2) 2_556 . . .
O7 Pr1 N1 C3 157.6(2) . . . .
N1 Pr1 N1 C3 -119.0(2) 2_556 . . .
N4 Pr1 N1 C3 -119.0(2) . . . .
Pr1 O3 N4 O4 180.0 . . . .
Pr1 O3 N4 O3 0.0 . . . 2_556
O8 Pr1 N4 O4 41(100) 2_556 . . .
O8 Pr1 N4 O4 -139(100) . . . .
O3 Pr1 N4 O4 -38(100) 2_556 . . .
O3 Pr1 N4 O4 142(100) . . . .
O5 Pr1 N4 O4 115(100) 2_556 . . .
O5 Pr1 N4 O4 -65(100) . . . .
O7 Pr1 N4 O4 163(100) 2_556 . . .
O7 Pr1 N4 O4 -17(100) . . . .
N1 Pr1 N4 O4 52(100) 2_556 . . .
N1 Pr1 N4 O4 -128(100) . . . .
O8 Pr1 N4 O3 -101.12(15) 2_556 . . .
O8 Pr1 N4 O3 78.88(15) . . . .
O3 Pr1 N4 O3 180.0 2_556 . . .
O5 Pr1 N4 O3 -27.18(13) 2_556 . . .
O5 Pr1 N4 O3 152.82(13) . . . .
O7 Pr1 N4 O3 20.42(13) 2_556 . . .
O7 Pr1 N4 O3 -159.58(13) . . . .
N1 Pr1 N4 O3 -90.22(13) 2_556 . . .
N1 Pr1 N4 O3 89.78(13) . . . .
O8 Pr1 N4 O3 78.88(15) 2_556 . . 2_556
O8 Pr1 N4 O3 -101.12(15) . . . 2_556
O3 Pr1 N4 O3 180.0 . . . 2_556
O5 Pr1 N4 O3 152.82(13) 2_556 . . 2_556
O5 Pr1 N4 O3 -27.18(13) . . . 2_556
O7 Pr1 N4 O3 -159.58(13) 2_556 . . 2_556
O7 Pr1 N4 O3 20.42(13) . . . 2_556
N1 Pr1 N4 O3 89.78(13) 2_556 . . 2_556
N1 Pr1 N4 O3 -90.22(13) . . . 2_556
Pr1 O7 N5 O6 176.6(3) . . . .
Pr1 O7 N5 O5 -3.5(3) . . . .
Pr1 O5 N5 O6 -176.5(3) . . . .
Pr1 O5 N5 O7 3.6(3) . . . .
C3 N1 C2 C1 0.3(4) . . . .
Pr1 N1 C2 C1 -179.7(2) . . . .
C5 C1 C2 N1 0.4(5) . . . .
C2 N1 C3 C4 -1.2(4) . . . .
Pr1 N1 C3 C4 178.9(2) . . . .
N1 C3 C4 C5 1.2(4) . . . .
C3 C4 C5 C1 -0.5(4) . . . .
C3 C4 C5 C6 -177.8(3) . . . .
C2 C1 C5 C4 -0.3(4) . . . .
C2 C1 C5 C6 177.1(3) . . . .
O1 N2 C6 N3 -176.0(3) . . . .
C7 N2 C6 N3 7.7(3) . . . .
O1 N2 C6 C5 1.2(5) . . . .
C7 N2 C6 C5 -175.1(3) . . . .
O2 N3 C6 N2 -174.8(3) . . . .
C10 N3 C6 N2 12.3(3) . . . .
O2 N3 C6 C5 8.0(4) . . . .
C10 N3 C6 C5 -165.0(3) . . . .
C4 C5 C6 N2 39.1(4) . . . .
C1 C5 C6 N2 -138.2(3) . . . .
C4 C5 C6 N3 -144.1(3) . . . .
C1 C5 C6 N3 38.5(4) . . . .
O1 N2 C7 C9 38.6(4) . . . .
C6 N2 C7 C9 -145.0(3) . . . .
O1 N2 C7 C8 -81.2(3) . . . .
C6 N2 C7 C8 95.2(3) . . . .
O1 N2 C7 C10 160.5(3) . . . .
C6 N2 C7 C10 -23.0(3) . . . .
O2 N3 C10 C11 39.2(4) . . . .
C6 N3 C10 C11 -147.6(3) . . . .
O2 N3 C10 C12 -81.2(3) . . . .
C6 N3 C10 C12 92.0(3) . . . .
O2 N3 C10 C7 161.1(2) . . . .
C6 N3 C10 C7 -25.7(3) . . . .
N2 C7 C10 N3 26.9(3) . . . .
C9 C7 C10 N3 144.9(3) . . . .
C8 C7 C10 N3 -85.8(3) . . . .
N2 C7 C10 C11 145.3(3) . . . .
C9 C7 C10 C11 -96.7(3) . . . .
C8 C7 C10 C11 32.6(4) . . . .
N2 C7 C10 C12 -85.1(3) . . . .
C9 C7 C10 C12 32.9(4) . . . .
C8 C7 C10 C12 162.2(3) . . . .
